data_4027795
loop_
_publ_author_name
'Tarik Legdali'
'Amandine Roux'
'Carlos Platas-Iglesias'
'Franck Camerel'
'Aline M. Nonat'
'Lo\"ic J. Charbonni\`ere'

_publ_section_title
;
 Substitution-Assisted Stereochemical Control of Bispidone-Based Ligands
;
_journal_name_full 'Journal of Organic Chemistry'
_journal_page_first 11167
_journal_page_last 11176
_journal_paper_doi 10.1021/jo302248c
_journal_volume 77
_journal_year 2012
_chemical_formula_moiety 'C26 H30 N4 O7'
_chemical_formula_sum 'C26 H30 N4 O7'
_chemical_formula_weight 510.54
_chemical_name_systematic
;
 ?
;
_space_group_IT_number 14
_symmetry_cell_setting monoclinic
_symmetry_space_group_name_Hall '-P 2ybc'
_symmetry_space_group_name_H-M 'P 1 21/c 1'
_atom_sites_solution_hydrogens geom
_atom_sites_solution_primary direct
_atom_sites_solution_secondary difmap
_audit_creation_method SHELXL-97
_cell_angle_alpha 90.00
_cell_angle_beta 100.775(2)
_cell_angle_gamma 90.00
_cell_formula_units_Z 4
_cell_length_a 14.8091(4)
_cell_length_b 11.8613(4)
_cell_length_c 14.8551(4)
_cell_measurement_reflns_used 19410
_cell_measurement_temperature 173(2)
_cell_measurement_theta_max 27.485
_cell_measurement_theta_min 0.998
_cell_volume 2563.37(13)
_computing_cell_refinement 'Denzo (Nonius B.V., 1998)'
_computing_data_collection 'Collect (Nonius B.V., 1998)'
_computing_data_reduction 'Denzo (Nonius B.V., 1998)'
_computing_molecular_graphics 'PLATON 98 (Spek, 1998)'
_computing_publication_material 'SHELXL-97 (Sheldrick, 1997)'
_computing_structure_refinement 'SHELXL-97 (Sheldrick, 1997)'
_computing_structure_solution 'SHELXS-97 (Sheldrick, 1997)'
_diffrn_ambient_temperature 173(2)
_diffrn_measured_fraction_theta_full 0.997
_diffrn_measured_fraction_theta_max 0.997
_diffrn_measurement_device_type KappaCCD
_diffrn_measurement_method 'phi and omega scans'
_diffrn_radiation_monochromator graphite
_diffrn_radiation_source ' sealed tube'
_diffrn_radiation_type MoK\a
_diffrn_radiation_wavelength 0.71073
_diffrn_reflns_av_R_equivalents 0.0517
_diffrn_reflns_av_sigmaI/netI 0.0434
_diffrn_reflns_limit_h_max 19
_diffrn_reflns_limit_h_min -18
_diffrn_reflns_limit_k_max 15
_diffrn_reflns_limit_k_min -15
_diffrn_reflns_limit_l_max 17
_diffrn_reflns_limit_l_min -19
_diffrn_reflns_number 25582
_diffrn_reflns_theta_full 27.46
_diffrn_reflns_theta_max 27.46
_diffrn_reflns_theta_min 1.40
_exptl_absorpt_coefficient_mu 0.097
_exptl_absorpt_correction_type none
_exptl_crystal_colour colorless
_exptl_crystal_density_diffrn 1.323
_exptl_crystal_description block
_exptl_crystal_F_000 1080
_exptl_crystal_size_max 0.30
_exptl_crystal_size_mid 0.25
_exptl_crystal_size_min 0.20
_refine_diff_density_max 0.359
_refine_diff_density_min -0.389
_refine_diff_density_rms 0.114
_refine_ls_extinction_method none
_refine_ls_goodness_of_fit_ref 1.054
_refine_ls_hydrogen_treatment constr
_refine_ls_matrix_type full
_refine_ls_number_parameters 338
_refine_ls_number_reflns 5860
_refine_ls_number_restraints 0
_refine_ls_restrained_S_all 1.054
_refine_ls_R_factor_all 0.0832
_refine_ls_R_factor_gt 0.0566
_refine_ls_shift/su_max 0.000
_refine_ls_shift/su_mean 0.000
_refine_ls_structure_factor_coef Fsqd
_refine_ls_weighting_details 'calc w=1/[\s^2^(Fo^2^)+(0.0795P)^2^+0.9904P] where P=(Fo^2^+2Fc^2^)/3'
_refine_ls_weighting_scheme calc
_refine_ls_wR_factor_gt 0.1418
_refine_ls_wR_factor_ref 0.1555
_reflns_number_gt 4496
_reflns_number_total 5860
_reflns_threshold_expression I>2sigma(I)
_cod_data_source_file jo302248c_si_002.cif
_cod_data_source_block lctl110427
_cod_original_sg_symbol_Hall '-P 2ybc '
_cod_original_sg_symbol_H-M ' P 21/c '
_cod_database_code 4027795

loop_
_symmetry_equiv_pos_as_xyz
'x, y, z'
'-x, y+1/2, -z+1/2'
'-x, -y, -z'
'x, -y-1/2, z-1/2'

loop_
_atom_site_label
_atom_site_type_symbol
_atom_site_fract_x
_atom_site_fract_y
_atom_site_fract_z
_atom_site_U_iso_or_equiv
_atom_site_adp_type
_atom_site_occupancy
_atom_site_symmetry_multiplicity
_atom_site_calc_flag
_atom_site_refinement_flags
C1 C 0.83444(12) 0.21835(15) 0.15994(11) 0.0234(4) Uani 1 1 d .
C2 C 0.77962(11) 0.10568(15) 0.14056(11) 0.0227(4) Uani 1 1 d .
H2 H 0.7799 0.0676 0.2007 0.027 Uiso 1 1 calc R
C3 C 0.63308(12) 0.20849(15) 0.13833(12) 0.0238(4) Uani 1 1 d .
H3 H 0.6156 0.1743 0.1941 0.029 Uiso 1 1 calc R
C4 C 0.68790(12) 0.31914(15) 0.16855(11) 0.0244(4) Uani 1 1 d .
C5 C 0.70312(13) 0.39411(15) 0.08685(11) 0.0251(4) Uani 1 1 d .
H5A H 0.6432 0.4198 0.0517 0.030 Uiso 1 1 calc R
H5B H 0.7398 0.4614 0.1099 0.030 Uiso 1 1 calc R
C6 C 0.84150(12) 0.28922(15) 0.07368(11) 0.0245(4) Uani 1 1 d .
H6A H 0.8820 0.3550 0.0918 0.029 Uiso 1 1 calc R
H6B H 0.8694 0.2429 0.0307 0.029 Uiso 1 1 calc R
C7 C 0.78521(13) 0.29329(15) 0.21764(11) 0.0256(4) Uani 1 1 d .
C8 C 0.93098(12) 0.19101(16) 0.21240(12) 0.0277(4) Uani 1 1 d .
C9 C 1.01321(15) 0.0921(2) 0.33960(17) 0.0501(6) Uani 1 1 d .
H9A H 1.0363 0.0345 0.3023 0.075 Uiso 1 1 calc R
H9B H 1.0036 0.0585 0.3973 0.075 Uiso 1 1 calc R
H9C H 1.0581 0.1534 0.3526 0.075 Uiso 1 1 calc R
C10 C 0.82824(12) 0.02842(15) 0.08299(12) 0.0245(4) Uani 1 1 d .
C11 C 0.80760(14) 0.02838(17) -0.01214(13) 0.0310(4) Uani 1 1 d .
H11 H 0.7615 0.0768 -0.0444 0.037 Uiso 1 1 calc R
C12 C 0.85619(15) -0.04446(18) -0.05885(14) 0.0389(5) Uani 1 1 d .
H12 H 0.8433 -0.0473 -0.1239 0.047 Uiso 1 1 calc R
C13 C 0.92305(15) -0.11236(18) -0.00986(16) 0.0409(5) Uani 1 1 d .
H13 H 0.9563 -0.1638 -0.0403 0.049 Uiso 1 1 calc R
C14 C 0.94071(14) -0.10418(18) 0.08410(16) 0.0394(5) Uani 1 1 d .
H14 H 0.9886 -0.1493 0.1174 0.047 Uiso 1 1 calc R
C15 C 0.63414(13) 0.01512(16) 0.09579(14) 0.0320(4) Uani 1 1 d .
H15A H 0.6634 -0.0417 0.0628 0.048 Uiso 1 1 calc R
H15B H 0.5700 0.0253 0.0652 0.048 Uiso 1 1 calc R
H15C H 0.6360 -0.0100 0.1590 0.048 Uiso 1 1 calc R
C16 C 0.54462(12) 0.23913(15) 0.07246(13) 0.0274(4) Uani 1 1 d .
C17 C 0.53611(13) 0.22530(17) -0.02159(13) 0.0330(4) Uani 1 1 d .
H17 H 0.5850 0.1941 -0.0468 0.040 Uiso 1 1 calc R
C18 C 0.45493(15) 0.25788(19) -0.07781(16) 0.0432(5) Uani 1 1 d .
H18 H 0.4469 0.2486 -0.1423 0.052 Uiso 1 1 calc R
C19 C 0.38627(16) 0.3038(2) -0.03893(19) 0.0524(6) Uani 1 1 d .
H19 H 0.3299 0.3270 -0.0758 0.063 Uiso 1 1 calc R
C20 C 0.40122(16) 0.3155(2) 0.0544(2) 0.0561(7) Uani 1 1 d .
H20 H 0.3538 0.3484 0.0807 0.067 Uiso 1 1 calc R
C21 C 0.63931(14) 0.37898(17) 0.23720(13) 0.0320(4) Uani 1 1 d .
C22 C 0.5753(3) 0.5454(2) 0.2811(2) 0.0832(11) Uani 1 1 d .
H22A H 0.5144 0.5122 0.2793 0.125 Uiso 1 1 calc R
H22B H 0.5687 0.6252 0.2641 0.125 Uiso 1 1 calc R
H22C H 0.6118 0.5384 0.3431 0.125 Uiso 1 1 calc R
C23 C 0.74845(13) 0.37675(15) -0.06209(11) 0.0261(4) Uani 1 1 d .
H23A H 0.6832 0.3856 -0.0920 0.031 Uiso 1 1 calc R
H23B H 0.7769 0.3227 -0.0992 0.031 Uiso 1 1 calc R
C24 C 0.79576(12) 0.48946(16) -0.06423(11) 0.0269(4) Uani 1 1 d .
C25 C 0.82194(16) 0.64287(19) -0.15910(15) 0.0437(5) Uani 1 1 d .
H25A H 0.8834 0.6253 -0.1724 0.052 Uiso 1 1 calc R
H25B H 0.8303 0.6882 -0.1022 0.052 Uiso 1 1 calc R
C26 C 0.76794(18) 0.7079(2) -0.23610(17) 0.0503(6) Uani 1 1 d .
H26A H 0.7615 0.6636 -0.2926 0.075 Uiso 1 1 calc R
H26B H 0.7998 0.7787 -0.2437 0.075 Uiso 1 1 calc R
H26C H 0.7069 0.7244 -0.2229 0.075 Uiso 1 1 calc R
N1 N 0.68360(10) 0.12300(12) 0.09632(10) 0.0238(3) Uani 1 1 d .
N2 N 0.75140(10) 0.32817(12) 0.02807(9) 0.0227(3) Uani 1 1 d .
N3 N 0.89427(11) -0.03617(14) 0.13136(11) 0.0323(4) Uani 1 1 d .
N4 N 0.47866(12) 0.28328(16) 0.11142(13) 0.0427(4) Uani 1 1 d .
O1 O 0.82065(10) 0.33679(12) 0.28878(9) 0.0391(4) Uani 1 1 d .
O2 O 0.92708(9) 0.13625(12) 0.29019(9) 0.0353(3) Uani 1 1 d .
O3 O 1.00060(9) 0.21472(13) 0.18668(10) 0.0382(4) Uani 1 1 d .
O4 O 0.62148(12) 0.48642(13) 0.21672(11) 0.0515(5) Uani 1 1 d .
O5 O 0.62227(12) 0.33381(14) 0.30385(10) 0.0475(4) Uani 1 1 d .
O6 O 0.77355(9) 0.53847(11) -0.14664(8) 0.0298(3) Uani 1 1 d .
O7 O 0.84571(13) 0.53212(14) -0.00061(10) 0.0549(5) Uani 1 1 d .

loop_
_atom_site_aniso_label
_atom_site_aniso_U_11
_atom_site_aniso_U_22
_atom_site_aniso_U_33
_atom_site_aniso_U_23
_atom_site_aniso_U_13
_atom_site_aniso_U_12
C1 0.0223(8) 0.0257(9) 0.0214(8) -0.0002(7) 0.0024(7) 0.0002(7)
C2 0.0231(8) 0.0231(9) 0.0218(8) 0.0025(7) 0.0034(6) 0.0011(7)
C3 0.0242(8) 0.0249(9) 0.0237(8) 0.0041(7) 0.0082(7) 0.0019(7)
C4 0.0275(9) 0.0254(9) 0.0215(8) 0.0013(7) 0.0078(7) 0.0037(7)
C5 0.0300(9) 0.0222(9) 0.0239(8) 0.0024(7) 0.0070(7) 0.0023(7)
C6 0.0253(9) 0.0255(9) 0.0234(8) -0.0004(7) 0.0063(7) -0.0025(7)
C7 0.0322(9) 0.0243(9) 0.0205(8) 0.0010(7) 0.0058(7) -0.0008(8)
C8 0.0253(9) 0.0273(10) 0.0285(9) -0.0048(7) 0.0001(7) -0.0006(8)
C9 0.0368(12) 0.0516(15) 0.0528(14) 0.0089(11) -0.0153(10) 0.0056(11)
C10 0.0240(9) 0.0201(9) 0.0296(9) 0.0000(7) 0.0059(7) -0.0020(7)
C11 0.0354(10) 0.0277(10) 0.0297(10) -0.0025(7) 0.0058(8) -0.0004(8)
C12 0.0471(13) 0.0359(12) 0.0366(11) -0.0094(9) 0.0155(9) -0.0048(10)
C13 0.0404(12) 0.0305(11) 0.0572(14) -0.0112(10) 0.0226(10) -0.0015(9)
C14 0.0331(11) 0.0276(11) 0.0587(14) 0.0013(9) 0.0117(9) 0.0086(9)
C15 0.0250(9) 0.0257(10) 0.0445(11) 0.0025(8) 0.0044(8) -0.0022(8)
C16 0.0241(9) 0.0231(9) 0.0359(10) 0.0069(7) 0.0081(7) 0.0011(7)
C17 0.0292(10) 0.0361(11) 0.0322(10) 0.0044(8) 0.0016(8) -0.0014(8)
C18 0.0416(12) 0.0377(12) 0.0433(12) 0.0096(9) -0.0103(10) -0.0031(10)
C19 0.0354(12) 0.0434(14) 0.0700(17) 0.0104(12) -0.0116(11) 0.0094(10)
C20 0.0331(12) 0.0559(16) 0.0795(18) 0.0047(13) 0.0109(12) 0.0189(11)
C21 0.0361(10) 0.0327(11) 0.0292(10) -0.0004(8) 0.0114(8) 0.0061(8)
C22 0.134(3) 0.0477(17) 0.091(2) 0.0071(15) 0.081(2) 0.0354(18)
C23 0.0325(10) 0.0269(10) 0.0188(8) 0.0001(7) 0.0044(7) -0.0052(8)
C24 0.0274(9) 0.0305(10) 0.0220(8) 0.0027(7) 0.0027(7) -0.0029(8)
C25 0.0464(13) 0.0381(12) 0.0433(12) 0.0144(9) -0.0001(10) -0.0162(10)
C26 0.0616(15) 0.0372(13) 0.0507(14) 0.0087(10) 0.0069(11) -0.0040(11)
N1 0.0199(7) 0.0230(8) 0.0280(8) 0.0000(6) 0.0035(6) 0.0000(6)
N2 0.0266(7) 0.0238(8) 0.0183(7) 0.0009(5) 0.0060(6) 0.0006(6)
N3 0.0296(8) 0.0277(9) 0.0393(9) 0.0029(7) 0.0057(7) 0.0051(7)
N4 0.0320(9) 0.0473(11) 0.0511(11) 0.0069(9) 0.0139(8) 0.0133(8)
O1 0.0455(8) 0.0428(9) 0.0258(7) -0.0102(6) -0.0014(6) 0.0039(7)
O2 0.0309(7) 0.0411(8) 0.0295(7) 0.0061(6) -0.0053(5) 0.0044(6)
O3 0.0244(7) 0.0434(9) 0.0461(8) -0.0013(6) 0.0044(6) -0.0024(6)
O4 0.0750(12) 0.0333(9) 0.0585(10) 0.0051(7) 0.0441(9) 0.0168(8)
O5 0.0668(11) 0.0505(10) 0.0320(8) 0.0057(7) 0.0265(7) 0.0151(8)
O6 0.0361(7) 0.0286(7) 0.0238(6) 0.0045(5) 0.0035(5) -0.0072(6)
O7 0.0706(11) 0.0490(10) 0.0348(8) 0.0118(7) -0.0169(8) -0.0327(9)

loop_
_atom_type_symbol
_atom_type_description
_atom_type_scat_dispersion_real
_atom_type_scat_dispersion_imag
_atom_type_scat_source
C C 0.0033 0.0016 'International Tables Vol C Tables 4.2.6.8 and 6.1.1.4'
H H 0.0000 0.0000 'International Tables Vol C Tables 4.2.6.8 and 6.1.1.4'
N N 0.0061 0.0033 'International Tables Vol C Tables 4.2.6.8 and 6.1.1.4'
O O 0.0106 0.0060 'International Tables Vol C Tables 4.2.6.8 and 6.1.1.4'

loop_
_geom_angle_atom_site_label_1
_geom_angle_atom_site_label_2
_geom_angle_atom_site_label_3
_geom_angle
C7 C1 C8 109.83(14)
C7 C1 C6 105.27(14)
C8 C1 C6 109.55(14)
C7 C1 C2 108.54(14)
C8 C1 C2 108.45(14)
C6 C1 C2 115.09(13)
N1 C2 C10 110.70(14)
N1 C2 C1 112.96(14)
C10 C2 C1 109.53(13)
N1 C2 H2 107.8
C10 C2 H2 107.8
C1 C2 H2 107.8
N1 C3 C16 109.69(14)
N1 C3 C4 115.06(14)
C16 C3 C4 108.76(14)
N1 C3 H3 107.7
C16 C3 H3 107.7
C4 C3 H3 107.7
C7 C4 C21 107.22(14)
C7 C4 C5 103.13(14)
C21 C4 C5 114.23(15)
C7 C4 C3 111.29(14)
C21 C4 C3 107.30(14)
C5 C4 C3 113.52(14)
N2 C5 C4 108.68(14)
N2 C5 H5A 110.0
C4 C5 H5A 110.0
N2 C5 H5B 110.0
C4 C5 H5B 110.0
H5A C5 H5B 108.3
N2 C6 C1 111.05(14)
N2 C6 H6A 109.4
C1 C6 H6A 109.4
N2 C6 H6B 109.4
C1 C6 H6B 109.4
H6A C6 H6B 108.0
O1 C7 C1 124.86(17)
O1 C7 C4 123.57(16)
C1 C7 C4 111.14(14)
O3 C8 O2 124.67(17)
O3 C8 C1 124.46(17)
O2 C8 C1 110.87(15)
O2 C9 H9A 109.5
O2 C9 H9B 109.5
H9A C9 H9B 109.5
O2 C9 H9C 109.5
H9A C9 H9C 109.5
H9B C9 H9C 109.5
N3 C10 C11 123.01(17)
N3 C10 C2 114.65(15)
C11 C10 C2 122.30(16)
C10 C11 C12 118.18(19)
C10 C11 H11 120.9
C12 C11 H11 120.9
C13 C12 C11 119.26(19)
C13 C12 H12 120.4
C11 C12 H12 120.4
C12 C13 C14 118.54(18)
C12 C13 H13 120.7
C14 C13 H13 120.7
N3 C14 C13 123.73(19)
N3 C14 H14 118.1
C13 C14 H14 118.1
N1 C15 H15A 109.5
N1 C15 H15B 109.5
H15A C15 H15B 109.5
N1 C15 H15C 109.5
H15A C15 H15C 109.5
H15B C15 H15C 109.5
N4 C16 C17 123.19(18)
N4 C16 C3 115.25(16)
C17 C16 C3 121.52(16)
C18 C17 C16 118.6(2)
C18 C17 H17 120.7
C16 C17 H17 120.7
C19 C18 C17 119.0(2)
C19 C18 H18 120.5
C17 C18 H18 120.5
C20 C19 C18 118.3(2)
C20 C19 H19 120.9
C18 C19 H19 120.9
N4 C20 C19 124.4(2)
N4 C20 H20 117.8
C19 C20 H20 117.8
O5 C21 O4 123.92(18)
O5 C21 C4 122.96(18)
O4 C21 C4 113.07(16)
O4 C22 H22A 109.5
O4 C22 H22B 109.5
H22A C22 H22B 109.5
O4 C22 H22C 109.5
H22A C22 H22C 109.5
H22B C22 H22C 109.5
N2 C23 C24 115.87(14)
N2 C23 H23A 108.3
C24 C23 H23A 108.3
N2 C23 H23B 108.3
C24 C23 H23B 108.3
H23A C23 H23B 107.4
O7 C24 O6 123.21(17)
O7 C24 C23 125.23(16)
O6 C24 C23 111.54(15)
O6 C25 C26 109.41(18)
O6 C25 H25A 109.8
C26 C25 H25A 109.8
O6 C25 H25B 109.8
C26 C25 H25B 109.8
H25A C25 H25B 108.2
C25 C26 H26A 109.5
C25 C26 H26B 109.5
H26A C26 H26B 109.5
C25 C26 H26C 109.5
H26A C26 H26C 109.5
H26B C26 H26C 109.5
C2 N1 C3 115.81(14)
C2 N1 C15 108.69(14)
C3 N1 C15 108.06(13)
C23 N2 C6 115.02(14)
C23 N2 C5 114.01(14)
C6 N2 C5 113.70(13)
C10 N3 C14 117.23(17)
C16 N4 C20 116.4(2)
C8 O2 C9 116.01(16)
C21 O4 C22 114.19(17)
C24 O6 C25 116.20(14)

loop_
_geom_bond_atom_site_label_1
_geom_bond_atom_site_label_2
_geom_bond_distance
C1 C7 1.513(2)
C1 C8 1.530(2)
C1 C6 1.552(2)
C1 C2 1.562(2)
C2 N1 1.465(2)
C2 C10 1.523(2)
C2 H2 1.0000
C3 N1 1.467(2)
C3 C16 1.525(2)
C3 C4 1.564(3)
C3 H3 1.0000
C4 C7 1.520(2)
C4 C21 1.528(2)
C4 C5 1.555(2)
C5 N2 1.456(2)
C5 H5A 0.9900
C5 H5B 0.9900
C6 N2 1.454(2)
C6 H6A 0.9900
C6 H6B 0.9900
C7 O1 1.205(2)
C8 O3 1.198(2)
C8 O2 1.336(2)
C9 O2 1.446(2)
C9 H9A 0.9800
C9 H9B 0.9800
C9 H9C 0.9800
C10 N3 1.340(2)
C10 C11 1.389(3)
C11 C12 1.390(3)
C11 H11 0.9500
C12 C13 1.374(3)
C12 H12 0.9500
C13 C14 1.375(3)
C13 H13 0.9500
C14 N3 1.341(3)
C14 H14 0.9500
C15 N1 1.474(2)
C15 H15A 0.9800
C15 H15B 0.9800
C15 H15C 0.9800
C16 N4 1.332(2)
C16 C17 1.389(3)
C17 C18 1.384(3)
C17 H17 0.9500
C18 C19 1.373(4)
C18 H18 0.9500
C19 C20 1.369(4)
C19 H19 0.9500
C20 N4 1.347(3)
C20 H20 0.9500
C21 O5 1.193(2)
C21 O4 1.325(2)
C22 O4 1.454(3)
C22 H22A 0.9800
C22 H22B 0.9800
C22 H22C 0.9800
C23 N2 1.451(2)
C23 C24 1.512(3)
C23 H23A 0.9900
C23 H23B 0.9900
C24 O7 1.198(2)
C24 O6 1.339(2)
C25 O6 1.460(2)
C25 C26 1.484(3)
C25 H25A 0.9900
C25 H25B 0.9900
C26 H26A 0.9800
C26 H26B 0.9800
C26 H26C 0.9800

loop_
_geom_torsion_atom_site_label_1
_geom_torsion_atom_site_label_2
_geom_torsion_atom_site_label_3
_geom_torsion_atom_site_label_4
_geom_torsion
C7 C1 C2 N1 56.47(17)
C8 C1 C2 N1 175.76(13)
C6 C1 C2 N1 -61.16(18)
C7 C1 C2 C10 -179.64(14)
C8 C1 C2 C10 -60.36(17)
C6 C1 C2 C10 62.72(18)
N1 C3 C4 C7 -44.47(19)
C16 C3 C4 C7 -167.95(14)
N1 C3 C4 C21 -161.47(14)
C16 C3 C4 C21 75.05(17)
N1 C3 C4 C5 71.35(18)
C16 C3 C4 C5 -52.13(18)
C7 C4 C5 N2 62.82(17)
C21 C4 C5 N2 178.82(15)
C3 C4 C5 N2 -57.72(19)
C7 C1 C6 N2 -55.15(18)
C8 C1 C6 N2 -173.20(14)
C2 C1 C6 N2 64.31(19)
C8 C1 C7 O1 9.0(3)
C6 C1 C7 O1 -108.9(2)
C2 C1 C7 O1 127.39(19)
C8 C1 C7 C4 -178.28(14)
C6 C1 C7 C4 63.87(18)
C2 C1 C7 C4 -59.86(18)
C21 C4 C7 O1 -15.8(2)
C5 C4 C7 O1 105.09(19)
C3 C4 C7 O1 -132.85(18)
C21 C4 C7 C1 171.35(15)
C5 C4 C7 C1 -67.76(17)
C3 C4 C7 C1 54.29(18)
C7 C1 C8 O3 -119.8(2)
C6 C1 C8 O3 -4.6(3)
C2 C1 C8 O3 121.75(19)
C7 C1 C8 O2 60.82(19)
C6 C1 C8 O2 175.99(14)
C2 C1 C8 O2 -57.65(18)
N1 C2 C10 N3 -148.22(15)
C1 C2 C10 N3 86.58(18)
N1 C2 C10 C11 34.0(2)
C1 C2 C10 C11 -91.23(19)
N3 C10 C11 C12 1.8(3)
C2 C10 C11 C12 179.45(17)
C10 C11 C12 C13 -0.7(3)
C11 C12 C13 C14 -1.2(3)
C12 C13 C14 N3 2.3(3)
N1 C3 C16 N4 157.45(16)
C4 C3 C16 N4 -75.92(19)
N1 C3 C16 C17 -24.9(2)
C4 C3 C16 C17 101.75(19)
N4 C16 C17 C18 -0.6(3)
C3 C16 C17 C18 -178.10(18)
C16 C17 C18 C19 0.8(3)
C17 C18 C19 C20 0.0(4)
C18 C19 C20 N4 -1.0(4)
C7 C4 C21 O5 -66.4(2)
C5 C4 C21 O5 -179.98(19)
C3 C4 C21 O5 53.3(2)
C7 C4 C21 O4 111.26(19)
C5 C4 C21 O4 -2.3(2)
C3 C4 C21 O4 -129.10(18)
N2 C23 C24 O7 11.7(3)
N2 C23 C24 O6 -167.00(15)
C10 C2 N1 C3 -171.60(14)
C1 C2 N1 C3 -48.36(19)
C10 C2 N1 C15 66.59(17)
C1 C2 N1 C15 -170.17(14)
C16 C3 N1 C2 165.24(14)
C4 C3 N1 C2 42.25(19)
C16 C3 N1 C15 -72.62(17)
C4 C3 N1 C15 164.40(14)
C24 C23 N2 C6 -69.7(2)
C24 C23 N2 C5 64.2(2)
C1 C6 N2 C23 -168.92(14)
C1 C6 N2 C5 57.03(19)
C4 C5 N2 C23 164.43(14)
C4 C5 N2 C6 -61.05(18)
C11 C10 N3 C14 -0.8(3)
C2 C10 N3 C14 -178.64(16)
C13 C14 N3 C10 -1.3(3)
C17 C16 N4 C20 -0.3(3)
C3 C16 N4 C20 177.31(19)
C19 C20 N4 C16 1.1(4)
O3 C8 O2 C9 -7.6(3)
C1 C8 O2 C9 171.77(17)
O5 C21 O4 C22 -2.3(4)
C4 C21 O4 C22 -179.9(2)
O7 C24 O6 C25 6.8(3)
C23 C24 O6 C25 -174.49(16)
C26 C25 O6 C24 -158.70(18)
